data_3500130
loop_
_publ_author_name
'Maris, Thierry'
'Lalibert\'e, Dominic'
'Wuest, James D.'

_publ_section_references
;

  APEX2 (2006) version 2.1-0; Bruker Molecular Analysis Research Tool.
  Bruker AXS Inc., Madison, WI 53719-1173. 

  Dolomanov, O.V., Bourhis, L.J., Gildea, R.J, Howard, J.A.K. & Puschmann, H.
  (2009), J. Appl. Cryst. 42, 339-341.

  Sheldrick, G.M. (2007). SADABS, Bruker Area Detector Absorption Corrections.
  Bruker AXS Inc., Madison, WI 53719-1173.

  Sheldrick, G.M. (2008). Acta Cryst. A71, 3-8.

  Sheldrick, G.M. (2008). Acta Cryst. C71, 3-8.

  Spek, A.L. (2008). PLATON, A Multipurpose Crystallographic Tool,
  Utrecht University, Utrecht, The Netherlands.

  XPREP (2005) Version 2005/2; X-ray data Preparation and Reciprocal space
  Exploration Program.  Bruker AXS Inc., Madison, WI 53719-1173.


;
_publ_section_title
;
 tetrakis[(3,5-dimethoxybenzyloxy) methyl]methane
;
_journal_name_full 'Personal communication to COD'
_journal_year 2022
_chemical_formula_moiety 'C41 H52 O12'
_chemical_formula_sum 'C41 H52 O12'
_chemical_formula_weight 736.82
_chemical_name_common
;
tetrakis[(3,5-dimethoxybenzyloxy) methyl]methane
;
_space_group_crystal_system tetragonal
_space_group_IT_number 88
_space_group_name_Hall '-I 4ad'
_space_group_name_H-M_alt 'I 41/a :2'
_atom_sites_solution_hydrogens geom
_atom_sites_solution_primary direct
_audit_creation_date 2020-04-08
_audit_creation_method
;
Olex2 1.3
(compiled 2020.02.04 svn.rd84adfe8 for OlexSys, GUI svn.r6032)
;
_cell_angle_alpha 90
_cell_angle_beta 90
_cell_angle_gamma 90
_cell_formula_units_Z 4
_cell_length_a 26.1308(2)
_cell_length_b 26.1308(2)
_cell_length_c 5.4539(1)
_cell_measurement_reflns_used 7070
_cell_measurement_temperature 150
_cell_measurement_theta_max 67.457
_cell_measurement_theta_min 3.383
_cell_volume 3724.02(8)
_computing_cell_refinement 'SAINT v7.46A (Bruker, 2008)'
_computing_data_collection 'APEX2 v2.1-0 (Bruker AXS, 2006a)'
_computing_data_reduction 'SAINT v7.46A (Bruker, 2008)'
_computing_molecular_graphics 'Olex2 1.3 (Dolomanov et al., 2009)'
_computing_publication_material 'Olex2 1.3 (Dolomanov et al., 2009)'
_computing_structure_refinement 'XL  (Sheldrick, 2008)'
_computing_structure_solution 'SHELXS-97 (Sheldrick, 1990)'
_diffrn_ambient_temperature 150.15
_diffrn_detector_area_resol_mean 8.3
_diffrn_measured_fraction_theta_full 0.999
_diffrn_measured_fraction_theta_max 0.997
_diffrn_measurement_device_type 'Bruker Microstar'
_diffrn_measurement_method \w
_diffrn_radiation_type CuK\a
_diffrn_radiation_wavelength 1.54178
_diffrn_reflns_av_R_equivalents 0.0504
_diffrn_reflns_av_unetI/netI 0.0175
_diffrn_reflns_Laue_measured_fraction_full 0.999
_diffrn_reflns_Laue_measured_fraction_max 0.997
_diffrn_reflns_limit_h_max 31
_diffrn_reflns_limit_h_min -31
_diffrn_reflns_limit_k_max 31
_diffrn_reflns_limit_k_min -31
_diffrn_reflns_limit_l_max 6
_diffrn_reflns_limit_l_min -6
_diffrn_reflns_number 28301
_diffrn_reflns_point_group_measured_fraction_full 0.999
_diffrn_reflns_point_group_measured_fraction_max 0.997
_diffrn_reflns_theta_full 67.679
_diffrn_reflns_theta_max 68.190
_diffrn_reflns_theta_min 3.383
_diffrn_source 'rotating anode'
_exptl_absorpt_coefficient_mu 0.791
_exptl_absorpt_correction_T_max 0.9705
_exptl_absorpt_correction_T_min 0.8627
_exptl_absorpt_correction_type multi-scan
_exptl_absorpt_process_details
;
SADABS-2007/4 (Bruker,2007/4) was used for absorption correction.
wR2(int) was 0.0778 before and 0.0586 after correction.
The Ratio of minimum to maximum transmission is 0.8889.
The \l/2 correction factor is Not present.
;
_exptl_crystal_colour colourless
_exptl_crystal_colour_primary colourless
_exptl_crystal_density_diffrn 1.314
_exptl_crystal_density_method 'not measured'
_exptl_crystal_description needle
_exptl_crystal_F_000 1576
_exptl_crystal_size_max 0.03
_exptl_crystal_size_mid 0.03
_exptl_crystal_size_min 0.03
_exptl_special_details
;
X-ray crystallographic data for I were collected from a single crystal
sample, which was mounted on a loop fiber. Data were collected using
a Bruker microstar diffractometer equiped with a Platinum 135 CCD Detector,
a Helios optics and a Kappa goniometer. The crystal-to-detector distance 
was 4.0 cm, and the data collection was carried out in 512 x 512 pixel mode.
The initial unit cell parameters were determined by a least-squares fit
of the angular setting of strong reflections, collected by a 10.0 degree
scan in 33 frames over three different parts of the reciprocal space
(99 frames total). 
;
_geom_special_details
;
 All esds (except the esd in the dihedral angle between two l.s. planes)
 are estimated using the full covariance matrix.  The cell esds are taken
 into account individually in the estimation of esds in distances, angles
 and torsion angles; correlations between esds in cell parameters are only
 used when they are defined by crystal symmetry.  An approximate (isotropic)
 treatment of cell esds is used for estimating esds involving l.s. planes.
;
_refine_diff_density_max 0.125
_refine_diff_density_min -0.170
_refine_diff_density_rms 0.034
_refine_ls_extinction_coef .
_refine_ls_extinction_method none
_refine_ls_goodness_of_fit_ref 1.035
_refine_ls_hydrogen_treatment constr
_refine_ls_matrix_type full
_refine_ls_number_parameters 122
_refine_ls_number_reflns 1701
_refine_ls_number_restraints 0
_refine_ls_restrained_S_all 1.035
_refine_ls_R_factor_all 0.0388
_refine_ls_R_factor_gt 0.0312
_refine_ls_shift/su_max 0.001
_refine_ls_shift/su_mean 0.000
_refine_ls_structure_factor_coef Fsqd
_refine_ls_weighting_details 'w=1/[\s^2^(Fo^2^)+(0.0408P)^2^+1.9461P] where P=(Fo^2^+2Fc^2^)/3'
_refine_ls_weighting_scheme calc
_refine_ls_wR_factor_gt 0.0755
_refine_ls_wR_factor_ref 0.0807
_refine_special_details
;
1. Fixed Uiso
 At 1.2 times of:
  All C(H) groups, All C(H,H) groups
 At 1.5 times of:
  All C(H,H,H) groups
2.a Secondary CH2 refined with riding coordinates:
 C2(H2A,H2B), C3(H3A,H3B)
2.b Aromatic/amide H refined with riding coordinates:
 C9(H9), C7(H7), C5(H5)
2.c Idealised Me refined as rotating group:
 C11(H11A,H11B,H11C), C10(H10A,H10B,H10C)
;
_reflns_Friedel_coverage 0.000
_reflns_Friedel_fraction_full .
_reflns_Friedel_fraction_max .
_reflns_number_gt 1463
_reflns_number_total 1701
_reflns_special_details
;
 Reflections were merged by SHELXL according to the crystal
 class for the calculation of statistics and refinement.
 
 _reflns_Friedel_fraction is defined as the number of unique
 Friedel pairs measured divided by the number that would be
 possible theoretically, ignoring centric projections and
 systematic absences.
;
_reflns_threshold_expression 'I > 2\s(I)'
_cod_data_source_file jw1358.cif
_cod_data_source_block jw1358
_cod_original_cell_volume 3724.02(9)
_cod_original_sg_symbol_H-M 'I 41/a'
_cod_database_code 3500130

loop_
_space_group_symop_id
_space_group_symop_operation_xyz
1 'x, y, z'
2 '-x, -y+1/2, z'
3 '-y+3/4, x+1/4, z+1/4'
4 'y+1/4, -x+1/4, z+1/4'
5 'x+1/2, y+1/2, z+1/2'
6 '-x+1/2, -y+1, z+1/2'
7 '-y+5/4, x+3/4, z+3/4'
8 'y+3/4, -x+3/4, z+3/4'
9 '-x, -y, -z'
10 'x, y-1/2, -z'
11 'y-3/4, -x-1/4, -z-1/4'
12 '-y-1/4, x-1/4, -z-1/4'
13 '-x+1/2, -y+1/2, -z+1/2'
14 'x+1/2, y, -z+1/2'
15 'y-1/4, -x+1/4, -z+1/4'
16 '-y+1/4, x+1/4, -z+1/4'

loop_
_atom_site_label
_atom_site_type_symbol
_atom_site_fract_x
_atom_site_fract_y
_atom_site_fract_z
_atom_site_U_iso_or_equiv
_atom_site_adp_type
_atom_site_occupancy
_atom_site_site_symmetry_order
_atom_site_calc_flag
_atom_site_refinement_flags_posn
_atom_site_refinement_flags_adp
_atom_site_refinement_flags_occupancy
_atom_site_disorder_assembly
_atom_site_disorder_group
O1 O 0.96585(3) 0.16493(3) 0.64379(15) 0.0271(2) Uani 1 1 d . . . . .
O2 O 0.84198(3) 0.07852(3) 0.11366(16) 0.0330(2) Uani 1 1 d . . . . .
O3 O 0.93085(3) -0.05836(3) 0.50146(18) 0.0359(2) Uani 1 1 d . . . . .
C1 C 1.000000 0.250000 0.625000 0.0203(5) Uani 1 4 d S T P . .
C2 C 0.98475(4) 0.20534(4) 0.7911(2) 0.0225(3) Uani 1 1 d . . . . .
H2A H 1.014822 0.193516 0.885931 0.027 Uiso 1 1 calc R U . . .
H2B H 0.958059 0.216515 0.908277 0.027 Uiso 1 1 calc R U . . .
C4 C 0.93171(4) 0.08074(4) 0.6163(2) 0.0260(3) Uani 1 1 d . . . . .
C9 C 0.89742(4) 0.09587(4) 0.4386(2) 0.0271(3) Uani 1 1 d . . . . .
H9 H 0.888721 0.130994 0.421640 0.033 Uiso 1 1 calc R U . . .
C8 C 0.87557(4) 0.05958(4) 0.2840(2) 0.0261(3) Uani 1 1 d . . . . .
C6 C 0.92153(4) -0.00681(4) 0.4921(2) 0.0271(3) Uani 1 1 d . . . . .
C7 C 0.88780(4) 0.00813(4) 0.3068(2) 0.0275(3) Uani 1 1 d . . . . .
H7 H 0.873498 -0.016471 0.198380 0.033 Uiso 1 1 calc R U . . .
C11 C 0.82109(5) 0.04309(5) -0.0575(2) 0.0327(3) Uani 1 1 d . . . . .
H11A H 0.848911 0.026795 -0.149345 0.049 Uiso 1 1 calc R U . . .
H11B H 0.798460 0.061204 -0.171519 0.049 Uiso 1 1 calc R U . . .
H11C H 0.801536 0.016882 0.030438 0.049 Uiso 1 1 calc R U . . .
C5 C 0.94383(4) 0.02889(4) 0.6465(2) 0.0272(3) Uani 1 1 d . . . . .
H5 H 0.966996 0.018383 0.770931 0.033 Uiso 1 1 calc R U . . .
C3 C 0.95645(5) 0.11984(4) 0.7807(2) 0.0302(3) Uani 1 1 d . . . . .
H3A H 0.933630 0.127625 0.920732 0.036 Uiso 1 1 calc R U . . .
H3B H 0.989049 0.106205 0.846192 0.036 Uiso 1 1 calc R U . . .
C10 C 0.95560(5) -0.07749(5) 0.7156(3) 0.0375(3) Uani 1 1 d . . . . .
H10A H 0.990139 -0.063052 0.726685 0.056 Uiso 1 1 calc R U . . .
H10B H 0.957782 -0.114875 0.706263 0.056 Uiso 1 1 calc R U . . .
H10C H 0.935896 -0.067680 0.861099 0.056 Uiso 1 1 calc R U . . .

loop_
_atom_site_aniso_label
_atom_site_aniso_U_11
_atom_site_aniso_U_22
_atom_site_aniso_U_33
_atom_site_aniso_U_23
_atom_site_aniso_U_13
_atom_site_aniso_U_12
O1 0.0371(5) 0.0205(4) 0.0238(4) 0.0019(3) -0.0028(4) -0.0072(3)
O2 0.0368(5) 0.0275(4) 0.0345(5) -0.0021(4) -0.0087(4) 0.0010(3)
O3 0.0410(5) 0.0201(4) 0.0466(6) 0.0009(4) -0.0026(4) 0.0030(3)
C1 0.0205(6) 0.0205(6) 0.0198(11) 0.000 0.000 0.000
C2 0.0234(5) 0.0228(6) 0.0214(6) -0.0006(5) -0.0010(4) -0.0020(4)
C4 0.0274(6) 0.0236(6) 0.0272(6) 0.0017(5) 0.0040(5) -0.0033(4)
C9 0.0302(6) 0.0205(5) 0.0306(7) 0.0013(5) 0.0020(5) -0.0009(4)
C8 0.0244(6) 0.0275(6) 0.0265(7) 0.0022(5) 0.0021(5) -0.0005(4)
C6 0.0259(6) 0.0205(6) 0.0349(7) 0.0018(5) 0.0067(5) 0.0001(4)
C7 0.0278(6) 0.0244(6) 0.0303(7) -0.0031(5) 0.0041(5) -0.0030(4)
C11 0.0301(6) 0.0364(7) 0.0316(7) -0.0065(6) -0.0024(5) -0.0008(5)
C5 0.0262(6) 0.0255(6) 0.0298(7) 0.0039(5) 0.0018(5) -0.0011(4)
C3 0.0389(7) 0.0234(6) 0.0281(7) 0.0046(5) -0.0024(5) -0.0053(5)
C10 0.0394(7) 0.0262(6) 0.0470(8) 0.0096(6) 0.0042(6) 0.0058(5)

loop_
_atom_type_symbol
_atom_type_description
_atom_type_scat_dispersion_real
_atom_type_scat_dispersion_imag
_atom_type_scat_source
C C 0.0181 0.0091 'International Tables Vol C Tables 4.2.6.8 and 6.1.1.4'
H H 0.0000 0.0000 'International Tables Vol C Tables 4.2.6.8 and 6.1.1.4'
O O 0.0492 0.0322 'International Tables Vol C Tables 4.2.6.8 and 6.1.1.4'

loop_
_geom_angle_atom_site_label_1
_geom_angle_atom_site_label_2
_geom_angle_atom_site_label_3
_geom_angle
_geom_angle_site_symmetry_1
_geom_angle_site_symmetry_3
C2 O1 C3 112.44(9) . .
C8 O2 C11 117.08(9) . .
C6 O3 C10 117.14(10) . .
C2 C1 C2 107.39(8) . 2_755
C2 C1 C2 107.39(8) 15_666 16_646
C2 C1 C2 110.52(4) . 16_646
C2 C1 C2 110.52(4) 2_755 15_666
C2 C1 C2 110.52(4) 2_755 16_646
C2 C1 C2 110.52(4) . 15_666
O1 C2 C1 108.88(8) . .
O1 C2 H2A 109.9 . .
O1 C2 H2B 109.9 . .
C1 C2 H2A 109.9 . .
C1 C2 H2B 109.9 . .
H2A C2 H2B 108.3 . .
C9 C4 C5 120.47(11) . .
C9 C4 C3 120.24(10) . .
C5 C4 C3 119.29(11) . .
C4 C9 H9 120.1 . .
C4 C9 C8 119.84(10) . .
C8 C9 H9 120.1 . .
O2 C8 C9 115.30(10) . .
O2 C8 C7 123.94(11) . .
C7 C8 C9 120.76(11) . .
O3 C6 C7 114.47(10) . .
O3 C6 C5 124.39(11) . .
C5 C6 C7 121.13(10) . .
C8 C7 C6 118.77(11) . .
C8 C7 H7 120.6 . .
C6 C7 H7 120.6 . .
O2 C11 H11A 109.5 . .
O2 C11 H11B 109.5 . .
O2 C11 H11C 109.5 . .
H11A C11 H11B 109.5 . .
H11A C11 H11C 109.5 . .
H11B C11 H11C 109.5 . .
C4 C5 H5 120.5 . .
C6 C5 C4 119.00(11) . .
C6 C5 H5 120.5 . .
O1 C3 C4 108.97(10) . .
O1 C3 H3A 109.9 . .
O1 C3 H3B 109.9 . .
C4 C3 H3A 109.9 . .
C4 C3 H3B 109.9 . .
H3A C3 H3B 108.3 . .
O3 C10 H10A 109.5 . .
O3 C10 H10B 109.5 . .
O3 C10 H10C 109.5 . .
H10A C10 H10B 109.5 . .
H10A C10 H10C 109.5 . .
H10B C10 H10C 109.5 . .

loop_
_geom_bond_atom_site_label_1
_geom_bond_atom_site_label_2
_geom_bond_distance
_geom_bond_site_symmetry_2
O1 C2 1.4158(13) .
O1 C3 1.4164(13) .
O2 C8 1.3704(14) .
O2 C11 1.4236(15) .
O3 C6 1.3697(13) .
O3 C10 1.4256(16) .
C1 C2 1.5303(11) 2_755
C1 C2 1.5303(11) .
C1 C2 1.5303(11) 16_646
C1 C2 1.5303(11) 15_666
C2 H2A 0.9900 .
C2 H2B 0.9900 .
C4 C9 1.3779(17) .
C4 C5 1.4010(16) .
C4 C3 1.5052(16) .
C9 H9 0.9500 .
C9 C8 1.3916(16) .
C8 C7 1.3874(16) .
C6 C7 1.3967(18) .
C6 C5 1.3854(17) .
C7 H7 0.9500 .
C11 H11A 0.9800 .
C11 H11B 0.9800 .
C11 H11C 0.9800 .
C5 H5 0.9500 .
C3 H3A 0.9900 .
C3 H3B 0.9900 .
C10 H10A 0.9800 .
C10 H10B 0.9800 .
C10 H10C 0.9800 .

loop_
_geom_torsion_atom_site_label_1
_geom_torsion_atom_site_label_2
_geom_torsion_atom_site_label_3
_geom_torsion_atom_site_label_4
_geom_torsion
_geom_torsion_site_symmetry_1
_geom_torsion_site_symmetry_2
_geom_torsion_site_symmetry_3
_geom_torsion_site_symmetry_4
O2 C8 C7 C6 -178.24(10) . . . .
O3 C6 C7 C8 179.38(10) . . . .
O3 C6 C5 C4 179.13(11) . . . .
C2 O1 C3 C4 174.47(9) . . . .
C2 C1 C2 O1 53.97(10) 15_666 . . .
C2 C1 C2 O1 174.59(10) 2_755 . . .
C2 C1 C2 O1 -64.78(10) 16_646 . . .
C4 C9 C8 O2 179.98(10) . . . .
C4 C9 C8 C7 0.14(17) . . . .
C9 C4 C5 C6 1.14(17) . . . .
C9 C4 C3 O1 -36.06(15) . . . .
C9 C8 C7 C6 1.59(17) . . . .
C7 C6 C5 C4 0.63(17) . . . .
C11 O2 C8 C9 176.37(10) . . . .
C11 O2 C8 C7 -3.79(16) . . . .
C5 C4 C9 C8 -1.53(17) . . . .
C5 C4 C3 O1 144.08(11) . . . .
C5 C6 C7 C8 -1.98(17) . . . .
C3 O1 C2 C1 173.10(8) . . . .
C3 C4 C9 C8 178.62(11) . . . .
C3 C4 C5 C6 -179.00(11) . . . .
C10 O3 C6 C7 -166.68(11) . . . .
C10 O3 C6 C5 14.73(17) . . . .

_cod_database_fobs_code 3500130
